data_7706192
loop_
_publ_author_name
'Verhoeven, Dide G. A.'
'Albrecht, Martin'

_publ_section_title
;
 Modular O- <i>vs.</i> N-coordination of pyridylidene amide ligands to
 iron determines activity in alcohol oxidation catalysis.
;
_journal_issue 48
_journal_name_full 'Dalton transactions (Cambridge, England : 2003)'
_journal_page_first 17674
_journal_page_last 17682
_journal_paper_doi 10.1039/d0dt02818e
_journal_volume 49
_journal_year 2020
_chemical_formula_moiety 'C19 H17 Cl2 Fe N5 O2, 2(C2 H6 O S)'
_chemical_formula_sum 'C23 H29 Cl2 Fe N5 O4 S2'
_chemical_formula_weight 630.38
_space_group_crystal_system monoclinic
_space_group_IT_number 15
_space_group_name_Hall '-I 2ya'
_space_group_name_H-M_alt 'I 1 2/a 1'
_atom_sites_solution_hydrogens geom
_audit_creation_date 2019-08-09
_audit_creation_method
;
Olex2 1.2
(compiled 2018.05.29 svn.r3508 for OlexSys, GUI svn.r5506)
;
_audit_update_record
;
2020-05-06 deposited with the CCDC.	2020-11-02 downloaded from the CCDC.
;
_cell_angle_alpha 90
_cell_angle_beta 95.4270(10)
_cell_angle_gamma 90
_cell_formula_units_Z 8
_cell_length_a 20.82730(10)
_cell_length_b 13.99670(10)
_cell_length_c 19.10800(10)
_cell_measurement_reflns_used 10246
_cell_measurement_temperature 173.00(10)
_cell_measurement_theta_max 76.8740
_cell_measurement_theta_min 3.9150
_cell_volume 5545.27(6)
_computing_cell_refinement 'CrysAlisPro 1.171.40.45a (Rigaku OD, 2019)'
_computing_data_collection 'CrysAlisPro 1.171.40.45a (Rigaku OD, 2019)'
_computing_data_reduction 'CrysAlisPro 1.171.40.45a (Rigaku OD, 2019)'
_computing_molecular_graphics 'Olex2 (Dolomanov et al., 2009)'
_computing_publication_material 'Olex2 (Dolomanov et al., 2009)'
_computing_structure_refinement 'ShelXL (Sheldrick, 2015)'
_computing_structure_solution 'SHELXT 2014/5 (Sheldrick, 2014)'
_diffrn_ambient_environment N~2~
_diffrn_ambient_temperature 173.00(10)
_diffrn_detector 'CCD plate'
_diffrn_detector_area_resol_mean 10.0000
_diffrn_detector_type HyPix
_diffrn_measured_fraction_theta_full 0.997
_diffrn_measured_fraction_theta_max 0.960
_diffrn_measurement_details
;
List of Runs (angles in degrees, time in seconds):

  # Type    Start    End  Width  t~exp~   \w     \q     \k     \f   Frames
#--------------------------------------------------------------------------
  1  \w     33.00 120.00   0.50    3.05    --   47.95  77.00 -30.00  174
  2  \w     89.00 144.00   0.50   12.00    --  107.11 131.00   0.00  110
  3  \w     91.00 162.00   0.50   12.00    --  107.11  61.00  90.00  142
  4  \w    113.00 140.00   0.50   12.00    --  107.11  30.00   0.00   54
  5  \w    147.00 173.00   0.50   12.00    --  107.11  30.00 -60.00   52
  6  \w    136.00 173.00   0.50   12.00    --  107.11  45.00-180.00   74
  7  \w    102.00 130.00   0.50   12.00    --  107.11  30.00 -60.00   56
  8  \w     40.00  67.00   0.50   12.00    --  107.11 -61.00 -30.00   54
  9  \w     40.00  68.00   0.50   12.00    --  107.11 -61.00   0.00   56
 10  \w     69.00  95.00   0.50   12.00    --  107.11 -94.00 -60.00   52
 11  \w     35.00  99.00   0.50    3.05    --   47.95-131.00 -70.00  128
 12  \w     35.00 122.00   0.50   12.00    --  107.11-131.00 -70.00  174
 13  \w     39.00 103.00   0.50    3.05    --   47.95-138.00 114.00  128
 14  \w     66.00 124.00   0.50   12.00    --  107.11-138.00 114.00  116
 15  \w     38.00 102.00   0.50   12.00    --  107.11 -77.00  90.00  128
 16  \w     36.00  68.00   0.50   12.00    --  107.11 -61.00 -60.00   64
 17  \w     35.00  68.00   0.50   12.00    --  107.11 -61.00-120.00   66
 18  \w     35.00  68.00   0.50   12.00    --  107.11 -61.00 -90.00   66
 19  \w    -16.00  35.00   0.50    3.05    --   47.95 -38.00-120.00  102
 20  \w    -25.00  16.00   0.50    3.05    --   47.95 -19.00   0.00   82
 21  \w    -18.00  40.00   0.50    3.05    --   47.95 -38.00  30.00  116
 22  \w    -69.00 -13.00   0.50    3.05    --  -18.75 131.00   0.00  112
 23  \w    -73.00 -16.00   0.50    3.05    --  -18.75 138.00 175.00  114
 24  \w     84.00 174.00   0.50   12.00    --  107.11 138.00 175.00  180
;
_diffrn_measurement_device 'four-circle diffractometer'
_diffrn_measurement_device_type 'XtaLAB Synergy, Dualflex, HyPix'
_diffrn_measurement_method '\w scans'
_diffrn_orient_matrix_type 'CrysAlisPro convention (1999,Acta A55,543-557)'
_diffrn_orient_matrix_UB_11 0.0381944000
_diffrn_orient_matrix_UB_12 0.0902948000
_diffrn_orient_matrix_UB_13 -0.0162535000
_diffrn_orient_matrix_UB_21 0.0561012000
_diffrn_orient_matrix_UB_22 -0.0628963000
_diffrn_orient_matrix_UB_23 -0.0201601000
_diffrn_orient_matrix_UB_31 -0.0302233000
_diffrn_orient_matrix_UB_32 -0.0026354000
_diffrn_orient_matrix_UB_33 -0.0767362000
_diffrn_radiation_monochromator mirror
_diffrn_radiation_probe x-ray
_diffrn_radiation_type CuK\a
_diffrn_radiation_wavelength 1.54184
_diffrn_reflns_av_R_equivalents 0.0383
_diffrn_reflns_av_unetI/netI 0.0290
_diffrn_reflns_Laue_measured_fraction_full 0.997
_diffrn_reflns_Laue_measured_fraction_max 0.960
_diffrn_reflns_limit_h_max 26
_diffrn_reflns_limit_h_min -26
_diffrn_reflns_limit_k_max 16
_diffrn_reflns_limit_k_min -17
_diffrn_reflns_limit_l_max 21
_diffrn_reflns_limit_l_min -24
_diffrn_reflns_number 21839
_diffrn_reflns_point_group_measured_fraction_full 0.997
_diffrn_reflns_point_group_measured_fraction_max 0.960
_diffrn_reflns_theta_full 67.684
_diffrn_reflns_theta_max 77.175
_diffrn_reflns_theta_min 3.810
_diffrn_source 'micro-focus sealed X-ray tube'
_diffrn_source_type 'PhotonJet (Cu) X-ray Source'
_exptl_absorpt_coefficient_mu 7.875
_exptl_absorpt_correction_T_max 1.00000
_exptl_absorpt_correction_T_min 0.23927
_exptl_absorpt_correction_type multi-scan
_exptl_absorpt_process_details
;
CrysAlisPro 1.171.40.45a (Rigaku Oxford Diffraction, 2019)
Empirical absorption correction using spherical harmonics,
 implemented in SCALE3 ABSPACK scaling algorithm.
;
_exptl_crystal_colour 'dark orange'
_exptl_crystal_colour_modifier dark
_exptl_crystal_colour_primary orange
_exptl_crystal_density_diffrn 1.510
_exptl_crystal_description needle
_exptl_crystal_F_000 2608
_exptl_crystal_size_max 0.15
_exptl_crystal_size_mid 0.075
_exptl_crystal_size_min 0.025
_refine_diff_density_max 0.394
_refine_diff_density_min -0.368
_refine_diff_density_rms 0.057
_refine_ls_extinction_method none
_refine_ls_goodness_of_fit_ref 1.091
_refine_ls_hydrogen_treatment constr
_refine_ls_matrix_type full
_refine_ls_number_parameters 340
_refine_ls_number_reflns 5651
_refine_ls_number_restraints 0
_refine_ls_restrained_S_all 1.091
_refine_ls_R_factor_all 0.0351
_refine_ls_R_factor_gt 0.0323
_refine_ls_shift/su_max 0.001
_refine_ls_shift/su_mean 0.000
_refine_ls_structure_factor_coef Fsqd
_refine_ls_weighting_details 'w=1/[\s^2^(Fo^2^)+(0.0515P)^2^+3.3602P] where P=(Fo^2^+2Fc^2^)/3'
_refine_ls_weighting_scheme calc
_refine_ls_wR_factor_gt 0.0891
_refine_ls_wR_factor_ref 0.0909
_reflns_Friedel_coverage 0.000
_reflns_number_gt 5193
_reflns_number_total 5651
_reflns_threshold_expression 'I > 2\s(I)'
_cod_data_source_file d0dt02818e2.cif
_cod_data_source_block 19MA093_DV91
_cod_database_code 7706192
_shelx_shelxl_version_number 2014/7
_chemical_oxdiff_formula 'C184 H232 Cl16 Fe8 N40 O32 S16 '
_shelx_space_group_comment
;
The symmetry employed for this shelxl refinement is uniquely defined
by the following loop, which should always be used as a source of
symmetry information in preference to the above space-group names.
They are only intended as comments.
;
_diffrn_oxdiff_digest_frames
;
018b58770624798f11a82cab6e467f61ef010096e0c
;
_reflns_odcompleteness_completeness 99.77
_reflns_odcompleteness_iscentric 1
_reflns_odcompleteness_theta 66.97
_olex2_refinement_description
;
1. Fixed Uiso
 At 1.2 times of:
  All C(H) groups
 At 1.5 times of:
  All C(H,H,H) groups
2.a Aromatic/amide H refined with riding coordinates:
 C34(H34), C32(H32), C35(H35), C14(H14), C27(H27), C28(H28), C16(H16),
 C31(H31), C15(H15), C24(H24), C25(H25)
2.b Idealised Me refined as rotating group:
 C30(H30A,H30B,H30C), C37(H37A,H37B,H37C), C7(H7A,H7B,H7C), C11(H11A,H11B,
 H11C), C6(H6A,H6B,H6C), C10(H10A,H10B,H10C)
;
_olex2_submission_special_instructions 'No special instructions were received'
_oxdiff_exptl_absorpt_empirical_details
;
Empirical correction (ABSPACK) includes:
- Absorption correction using spherical harmonics
- Frame scaling
;
_oxdiff_exptl_absorpt_empirical_full_max 3.013
_oxdiff_exptl_absorpt_empirical_full_min 0.455

loop_
_space_group_symop_operation_xyz
'x, y, z'
'-x+1/2, y, -z'
'x+1/2, y+1/2, z+1/2'
'-x+1, y+1/2, -z+1/2'
'-x, -y, -z'
'x-1/2, -y, z'
'-x+1/2, -y+1/2, -z+1/2'
'x, -y+1/2, z+1/2'

loop_
_atom_site_label
_atom_site_type_symbol
_atom_site_fract_x
_atom_site_fract_y
_atom_site_fract_z
_atom_site_U_iso_or_equiv
_atom_site_adp_type
_atom_site_occupancy
_atom_site_site_symmetry_order
_atom_site_calc_flag
_atom_site_refinement_flags_posn
_atom_site_refinement_flags_adp
_atom_site_refinement_flags_occupancy
_atom_site_disorder_assembly
_atom_site_disorder_group
Fe1 Fe 0.41539(2) 0.20960(2) 0.43035(2) 0.02152(9) Uani 1 1 d . . . . .
Cl2 Cl 0.32818(2) 0.30287(3) 0.45802(2) 0.02954(11) Uani 1 1 d . . . . .
Cl3 Cl 0.50422(2) 0.28728(3) 0.39238(2) 0.03168(11) Uani 1 1 d . . . . .
S4 S 0.35354(2) 0.57737(4) 0.38822(3) 0.03730(13) Uani 1 1 d . . . . .
S8 S 0.30571(3) 0.67133(4) 0.19696(3) 0.04254(14) Uani 1 1 d . . . . .
O19 O 0.47092(8) 0.06215(10) 0.62326(7) 0.0407(4) Uani 1 1 d . . . . .
N20 N 0.45074(7) 0.18900(10) 0.54416(7) 0.0223(3) Uani 1 1 d . . . . .
N12 N 0.40567(7) 0.06436(10) 0.44672(8) 0.0230(3) Uani 1 1 d . . . . .
N29 N 0.31536(7) 0.32828(12) 0.15536(8) 0.0269(3) Uani 1 1 d . . . . .
N23 N 0.36893(7) 0.15254(10) 0.32733(7) 0.0248(3) Uani 1 1 d . . . . .
N36 N 0.49456(7) 0.41661(11) 0.68145(8) 0.0276(3) Uani 1 1 d . . . . .
O22 O 0.33194(10) 0.00668(11) 0.27876(8) 0.0537(5) Uani 1 1 d . . . . .
O5 O 0.34498(9) 0.68127(12) 0.37457(9) 0.0511(4) Uani 1 1 d . . . . .
O9 O 0.35292(9) 0.59011(12) 0.20169(11) 0.0569(5) Uani 1 1 d . . . . .
C33 C 0.46813(8) 0.25980(13) 0.59173(9) 0.0227(3) Uani 1 1 d . . . . .
C13 C 0.42524(8) 0.02701(12) 0.50960(9) 0.0235(3) Uani 1 1 d . . . . .
C26 C 0.35043(8) 0.20644(12) 0.26877(9) 0.0238(3) Uani 1 1 d . . . . .
C18 C 0.45170(8) 0.09611(13) 0.56563(9) 0.0250(3) Uani 1 1 d . . . . .
C34 C 0.46638(9) 0.35521(13) 0.56724(9) 0.0264(4) Uani 1 1 d . . . . .
H34 H 0.4563 0.3670 0.5196 0.032 Uiso 1 1 calc R . . . .
C32 C 0.48689(9) 0.24883(13) 0.66463(9) 0.0281(4) Uani 1 1 d . . . . .
H32 H 0.4912 0.1879 0.6840 0.034 Uiso 1 1 calc R . . . .
C35 C 0.47914(9) 0.43053(13) 0.61185(9) 0.0294(4) Uani 1 1 d . . . . .
H35 H 0.4772 0.4924 0.5941 0.035 Uiso 1 1 calc R . . . .
C17 C 0.38076(9) 0.00781(12) 0.39449(9) 0.0254(3) Uani 1 1 d . . . . .
C14 C 0.42044(9) -0.07005(13) 0.52267(10) 0.0285(4) Uani 1 1 d . . . . .
H14 H 0.4335 -0.0950 0.5668 0.034 Uiso 1 1 calc R . . . .
C27 C 0.33134(9) 0.17134(14) 0.20020(9) 0.0286(4) Uani 1 1 d . . . . .
H27 H 0.3299 0.1058 0.1922 0.034 Uiso 1 1 calc R . . . .
C28 C 0.31503(9) 0.23283(14) 0.14599(9) 0.0294(4) Uani 1 1 d . . . . .
H28 H 0.3034 0.2082 0.1014 0.035 Uiso 1 1 calc R . . . .
C21 C 0.35840(10) 0.05689(13) 0.32608(10) 0.0297(4) Uani 1 1 d . . . . .
C16 C 0.37508(10) -0.08996(13) 0.40338(10) 0.0308(4) Uani 1 1 d . . . . .
H16 H 0.3578 -0.1285 0.3666 0.037 Uiso 1 1 calc R . . . .
C31 C 0.49876(10) 0.32713(15) 0.70660(9) 0.0313(4) Uani 1 1 d . . . . .
H31 H 0.5102 0.3180 0.7544 0.038 Uiso 1 1 calc R . . . .
C15 C 0.39576(10) -0.12911(13) 0.46847(10) 0.0322(4) Uani 1 1 d . . . . .
H15 H 0.3930 -0.1947 0.4756 0.039 Uiso 1 1 calc R . . . .
C30 C 0.29384(10) 0.39179(15) 0.09657(10) 0.0336(4) Uani 1 1 d . . . . .
H30A H 0.3064 0.3654 0.0536 0.050 Uiso 1 1 calc GR . . . .
H30B H 0.3133 0.4535 0.1043 0.050 Uiso 1 1 calc GR . . . .
H30C H 0.2477 0.3980 0.0934 0.050 Uiso 1 1 calc GR . . . .
C24 C 0.33439(10) 0.36506(14) 0.21968(9) 0.0307(4) Uani 1 1 d . . . . .
H24 H 0.3356 0.4310 0.2258 0.037 Uiso 1 1 calc R . . . .
C25 C 0.35178(10) 0.30693(13) 0.27531(10) 0.0303(4) Uani 1 1 d . . . . .
H25 H 0.3649 0.3341 0.3188 0.036 Uiso 1 1 calc R . . . .
C37 C 0.50654(11) 0.49873(16) 0.72939(10) 0.0383(5) Uani 1 1 d . . . . .
H37A H 0.5205 0.5525 0.7036 0.058 Uiso 1 1 calc GR . . . .
H37B H 0.5394 0.4823 0.7660 0.058 Uiso 1 1 calc GR . . . .
H37C H 0.4675 0.5147 0.7497 0.058 Uiso 1 1 calc GR . . . .
C7 C 0.27692(11) 0.52298(15) 0.36730(12) 0.0410(5) Uani 1 1 d . . . . .
H7A H 0.2450 0.5562 0.3910 0.061 Uiso 1 1 calc GR . . . .
H7B H 0.2787 0.4574 0.3821 0.061 Uiso 1 1 calc GR . . . .
H7C H 0.2657 0.5259 0.3174 0.061 Uiso 1 1 calc GR . . . .
C11 C 0.35130(12) 0.77679(16) 0.21775(13) 0.0430(5) Uani 1 1 d . . . . .
H11A H 0.3702 0.7734 0.2655 0.064 Uiso 1 1 calc GR . . . .
H11B H 0.3235 0.8315 0.2121 0.064 Uiso 1 1 calc GR . . . .
H11C H 0.3848 0.7823 0.1868 0.064 Uiso 1 1 calc GR . . . .
C6 C 0.35725(13) 0.56473(18) 0.48165(13) 0.0509(6) Uani 1 1 d . . . . .
H6A H 0.3962 0.5936 0.5028 0.076 Uiso 1 1 calc GR . . . .
H6B H 0.3569 0.4981 0.4936 0.076 Uiso 1 1 calc GR . . . .
H6C H 0.3206 0.5957 0.4987 0.076 Uiso 1 1 calc GR . . . .
C10 C 0.28745(15) 0.6945(2) 0.10527(15) 0.0603(7) Uani 1 1 d . . . . .
H10A H 0.3261 0.7132 0.0852 0.090 Uiso 1 1 calc GR . . . .
H10B H 0.2562 0.7449 0.0991 0.090 Uiso 1 1 calc GR . . . .
H10C H 0.2703 0.6377 0.0823 0.090 Uiso 1 1 calc GR . . . .

loop_
_atom_site_aniso_label
_atom_site_aniso_U_11
_atom_site_aniso_U_22
_atom_site_aniso_U_33
_atom_site_aniso_U_23
_atom_site_aniso_U_13
_atom_site_aniso_U_12
Fe1 0.02964(16) 0.01739(14) 0.01694(15) 0.00077(9) -0.00090(11) -0.00142(10)
Cl2 0.0323(2) 0.0318(2) 0.0239(2) 0.00075(16) -0.00024(16) 0.00556(17)
Cl3 0.0359(2) 0.0316(2) 0.0281(2) 0.00324(16) 0.00569(17) -0.00549(17)
S4 0.0361(2) 0.0327(3) 0.0429(3) -0.0037(2) 0.0027(2) 0.00090(19)
S8 0.0450(3) 0.0301(3) 0.0541(3) 0.0026(2) 0.0130(2) 0.0035(2)
O19 0.0666(10) 0.0297(7) 0.0231(7) 0.0082(5) -0.0101(6) -0.0052(7)
N20 0.0281(7) 0.0212(7) 0.0170(6) 0.0014(5) -0.0017(5) -0.0006(6)
N12 0.0281(7) 0.0192(7) 0.0214(7) 0.0004(5) 0.0014(5) 0.0003(5)
N29 0.0281(7) 0.0322(8) 0.0200(7) 0.0037(6) 0.0001(6) 0.0006(6)
N23 0.0346(8) 0.0209(7) 0.0181(7) -0.0011(5) -0.0020(6) -0.0020(6)
N36 0.0310(7) 0.0308(8) 0.0200(7) -0.0061(6) -0.0020(6) -0.0003(6)
O22 0.0946(14) 0.0272(8) 0.0335(8) -0.0017(6) -0.0247(8) -0.0143(8)
O5 0.0687(11) 0.0313(8) 0.0523(10) 0.0037(7) 0.0010(8) -0.0100(8)
O9 0.0666(11) 0.0286(8) 0.0741(12) 0.0012(8) 0.0000(9) 0.0142(8)
C33 0.0233(7) 0.0245(8) 0.0199(8) -0.0004(6) -0.0005(6) 0.0004(6)
C13 0.0264(8) 0.0216(8) 0.0224(8) 0.0037(6) 0.0018(6) 0.0009(6)
C26 0.0267(8) 0.0256(9) 0.0188(8) 0.0003(6) 0.0010(6) -0.0013(6)
C18 0.0299(8) 0.0245(8) 0.0201(8) 0.0041(6) -0.0008(6) -0.0014(7)
C34 0.0358(9) 0.0255(9) 0.0167(7) 0.0009(6) -0.0035(6) -0.0026(7)
C32 0.0354(9) 0.0271(9) 0.0208(8) 0.0023(7) -0.0025(7) 0.0014(7)
C35 0.0378(10) 0.0254(9) 0.0238(9) -0.0019(7) -0.0038(7) -0.0018(7)
C17 0.0316(8) 0.0213(8) 0.0229(8) -0.0014(7) 0.0008(7) 0.0000(7)
C14 0.0340(9) 0.0243(9) 0.0272(9) 0.0056(7) 0.0023(7) 0.0008(7)
C27 0.0355(9) 0.0271(9) 0.0219(8) -0.0018(7) -0.0038(7) -0.0054(7)
C28 0.0336(9) 0.0341(10) 0.0191(8) -0.0020(7) -0.0042(7) -0.0050(8)
C21 0.0406(10) 0.0233(9) 0.0241(9) -0.0024(7) -0.0030(7) -0.0024(7)
C16 0.0394(10) 0.0227(9) 0.0298(9) -0.0030(7) 0.0012(8) -0.0030(7)
C31 0.0377(10) 0.0377(10) 0.0171(8) -0.0007(7) -0.0040(7) 0.0012(8)
C15 0.0411(10) 0.0184(8) 0.0373(10) 0.0033(7) 0.0047(8) -0.0023(7)
C30 0.0370(10) 0.0386(11) 0.0241(9) 0.0083(8) -0.0025(7) 0.0030(8)
C24 0.0434(10) 0.0254(9) 0.0230(8) -0.0005(7) 0.0019(7) 0.0012(8)
C25 0.0469(11) 0.0248(9) 0.0184(8) -0.0026(7) -0.0009(7) 0.0008(8)
C37 0.0514(12) 0.0355(11) 0.0268(9) -0.0118(8) -0.0028(8) -0.0019(9)
C7 0.0427(11) 0.0326(11) 0.0454(12) 0.0019(9) -0.0078(9) -0.0021(9)
C11 0.0501(12) 0.0324(11) 0.0475(13) -0.0001(9) 0.0105(10) 0.0046(9)
C6 0.0640(15) 0.0424(13) 0.0429(13) 0.0035(10) -0.0122(11) -0.0046(11)
C10 0.0640(17) 0.0564(16) 0.0579(16) -0.0085(13) -0.0080(13) 0.0178(13)

loop_
_atom_type_symbol
_atom_type_description
_atom_type_scat_dispersion_real
_atom_type_scat_dispersion_imag
_atom_type_scat_source
C C 0.0181 0.0091 'International Tables Vol C Tables 4.2.6.8 and 6.1.1.4'
H H 0.0000 0.0000 'International Tables Vol C Tables 4.2.6.8 and 6.1.1.4'
Cl Cl 0.3639 0.7018 'International Tables Vol C Tables 4.2.6.8 and 6.1.1.4'
Fe Fe -1.1336 3.1974 'International Tables Vol C Tables 4.2.6.8 and 6.1.1.4'
N N 0.0311 0.0180 'International Tables Vol C Tables 4.2.6.8 and 6.1.1.4'
O O 0.0492 0.0322 'International Tables Vol C Tables 4.2.6.8 and 6.1.1.4'
S S 0.3331 0.5567 'International Tables Vol C Tables 4.2.6.8 and 6.1.1.4'

loop_
_geom_angle_atom_site_label_1
_geom_angle_atom_site_label_2
_geom_angle_atom_site_label_3
_geom_angle
_geom_angle_site_symmetry_1
_geom_angle_site_symmetry_3
_geom_angle_publ_flag
Cl3 Fe1 Cl2 117.94(2) . . ?
N20 Fe1 Cl2 92.47(4) . . ?
N20 Fe1 Cl3 99.48(4) . . ?
N20 Fe1 N23 150.83(5) . . ?
N12 Fe1 Cl2 115.16(4) . . ?
N12 Fe1 Cl3 126.85(4) . . ?
N12 Fe1 N20 75.85(5) . . ?
N12 Fe1 N23 75.18(5) . . ?
N23 Fe1 Cl2 96.70(4) . . ?
N23 Fe1 Cl3 100.48(4) . . ?
O5 S4 C7 106.82(11) . . ?
O5 S4 C6 105.38(11) . . ?
C7 S4 C6 97.77(12) . . ?
O9 S8 C11 106.39(11) . . ?
O9 S8 C10 105.90(12) . . ?
C11 S8 C10 97.36(13) . . ?
C33 N20 Fe1 126.23(11) . . ?
C18 N20 Fe1 114.06(11) . . ?
C18 N20 C33 119.66(14) . . ?
C13 N12 Fe1 119.58(12) . . ?
C13 N12 C17 120.12(15) . . ?
C17 N12 Fe1 120.30(12) . . ?
C28 N29 C30 120.06(15) . . ?
C28 N29 C24 119.59(16) . . ?
C24 N29 C30 120.34(16) . . ?
C26 N23 Fe1 125.47(11) . . ?
C21 N23 Fe1 114.83(11) . . ?
C21 N23 C26 119.68(15) . . ?
C35 N36 C37 120.57(16) . . ?
C31 N36 C35 119.23(16) . . ?
C31 N36 C37 120.21(16) . . ?
N20 C33 C34 117.81(15) . . ?
N20 C33 C32 127.16(16) . . ?
C34 C33 C32 115.02(16) . . ?
N12 C13 C18 116.54(15) . . ?
N12 C13 C14 121.57(16) . . ?
C14 C13 C18 121.89(15) . . ?
N23 C26 C27 126.42(16) . . ?
N23 C26 C25 118.24(16) . . ?
C25 C26 C27 115.32(16) . . ?
O19 C18 N20 129.18(17) . . ?
O19 C18 C13 116.97(16) . . ?
N20 C18 C13 113.84(14) . . ?
C33 C34 H34 119.2 . . ?
C35 C34 C33 121.66(16) . . ?
C35 C34 H34 119.2 . . ?
C33 C32 H32 119.8 . . ?
C31 C32 C33 120.47(17) . . ?
C31 C32 H32 119.8 . . ?
N36 C35 C34 121.10(17) . . ?
N36 C35 H35 119.4 . . ?
C34 C35 H35 119.4 . . ?
N12 C17 C21 116.23(15) . . ?
N12 C17 C16 121.61(16) . . ?
C16 C17 C21 122.16(16) . . ?
C13 C14 H14 120.7 . . ?
C15 C14 C13 118.55(17) . . ?
C15 C14 H14 120.7 . . ?
C26 C27 H27 119.7 . . ?
C28 C27 C26 120.65(17) . . ?
C28 C27 H27 119.7 . . ?
N29 C28 C27 121.77(16) . . ?
N29 C28 H28 119.1 . . ?
C27 C28 H28 119.1 . . ?
N23 C21 C17 113.42(15) . . ?
O22 C21 N23 129.47(18) . . ?
O22 C21 C17 117.06(17) . . ?
C17 C16 H16 120.8 . . ?
C17 C16 C15 118.44(17) . . ?
C15 C16 H16 120.8 . . ?
N36 C31 C32 122.43(16) . . ?
N36 C31 H31 118.8 . . ?
C32 C31 H31 118.8 . . ?
C14 C15 C16 119.70(17) . . ?
C14 C15 H15 120.2 . . ?
C16 C15 H15 120.2 . . ?
N29 C30 H30A 109.5 . . ?
N29 C30 H30B 109.5 . . ?
N29 C30 H30C 109.5 . . ?
H30A C30 H30B 109.5 . . ?
H30A C30 H30C 109.5 . . ?
H30B C30 H30C 109.5 . . ?
N29 C24 H24 119.5 . . ?
N29 C24 C25 120.96(18) . . ?
C25 C24 H24 119.5 . . ?
C26 C25 H25 119.2 . . ?
C24 C25 C26 121.67(17) . . ?
C24 C25 H25 119.2 . . ?
N36 C37 H37A 109.5 . . ?
N36 C37 H37B 109.5 . . ?
N36 C37 H37C 109.5 . . ?
H37A C37 H37B 109.5 . . ?
H37A C37 H37C 109.5 . . ?
H37B C37 H37C 109.5 . . ?
S4 C7 H7A 109.5 . . ?
S4 C7 H7B 109.5 . . ?
S4 C7 H7C 109.5 . . ?
H7A C7 H7B 109.5 . . ?
H7A C7 H7C 109.5 . . ?
H7B C7 H7C 109.5 . . ?
S8 C11 H11A 109.5 . . ?
S8 C11 H11B 109.5 . . ?
S8 C11 H11C 109.5 . . ?
H11A C11 H11B 109.5 . . ?
H11A C11 H11C 109.5 . . ?
H11B C11 H11C 109.5 . . ?
S4 C6 H6A 109.5 . . ?
S4 C6 H6B 109.5 . . ?
S4 C6 H6C 109.5 . . ?
H6A C6 H6B 109.5 . . ?
H6A C6 H6C 109.5 . . ?
H6B C6 H6C 109.5 . . ?
S8 C10 H10A 109.5 . . ?
S8 C10 H10B 109.5 . . ?
S8 C10 H10C 109.5 . . ?
H10A C10 H10B 109.5 . . ?
H10A C10 H10C 109.5 . . ?
H10B C10 H10C 109.5 . . ?

loop_
_geom_bond_atom_site_label_1
_geom_bond_atom_site_label_2
_geom_bond_distance
_geom_bond_site_symmetry_2
_geom_bond_publ_flag
Fe1 Cl2 2.3377(5) . ?
Fe1 Cl3 2.3205(5) . ?
Fe1 N20 2.2476(14) . ?
Fe1 N12 2.0696(14) . ?
Fe1 N23 2.2559(14) . ?
S4 O5 1.4853(17) . ?
S4 C7 1.779(2) . ?
S4 C6 1.788(2) . ?
S8 O9 1.5001(17) . ?
S8 C11 1.780(2) . ?
S8 C10 1.787(3) . ?
O19 C18 1.231(2) . ?
N20 C33 1.370(2) . ?
N20 C18 1.363(2) . ?
N12 C13 1.338(2) . ?
N12 C17 1.339(2) . ?
N29 C28 1.348(3) . ?
N29 C30 1.469(2) . ?
N29 C24 1.357(2) . ?
N23 C26 1.374(2) . ?
N23 C21 1.357(2) . ?
N36 C35 1.352(2) . ?
N36 C31 1.341(3) . ?
N36 C37 1.476(2) . ?
O22 C21 1.233(2) . ?
C33 C34 1.414(2) . ?
C33 C32 1.419(2) . ?
C13 C18 1.508(2) . ?
C13 C14 1.387(2) . ?
C26 C27 1.420(2) . ?
C26 C25 1.412(2) . ?
C34 H34 0.9300 . ?
C34 C35 1.366(2) . ?
C32 H32 0.9300 . ?
C32 C31 1.367(3) . ?
C35 H35 0.9300 . ?
C17 C21 1.511(2) . ?
C17 C16 1.385(2) . ?
C14 H14 0.9300 . ?
C14 C15 1.385(3) . ?
C27 H27 0.9300 . ?
C27 C28 1.365(3) . ?
C28 H28 0.9300 . ?
C16 H16 0.9300 . ?
C16 C15 1.390(3) . ?
C31 H31 0.9300 . ?
C15 H15 0.9300 . ?
C30 H30A 0.9600 . ?
C30 H30B 0.9600 . ?
C30 H30C 0.9600 . ?
C24 H24 0.9300 . ?
C24 C25 1.360(3) . ?
C25 H25 0.9300 . ?
C37 H37A 0.9600 . ?
C37 H37B 0.9600 . ?
C37 H37C 0.9600 . ?
C7 H7A 0.9600 . ?
C7 H7B 0.9600 . ?
C7 H7C 0.9600 . ?
C11 H11A 0.9600 . ?
C11 H11B 0.9600 . ?
C11 H11C 0.9600 . ?
C6 H6A 0.9600 . ?
C6 H6B 0.9600 . ?
C6 H6C 0.9600 . ?
C10 H10A 0.9600 . ?
C10 H10B 0.9600 . ?
C10 H10C 0.9600 . ?

loop_
_geom_torsion_atom_site_label_1
_geom_torsion_atom_site_label_2
_geom_torsion_atom_site_label_3
_geom_torsion_atom_site_label_4
_geom_torsion
_geom_torsion_site_symmetry_1
_geom_torsion_site_symmetry_2
_geom_torsion_site_symmetry_3
_geom_torsion_site_symmetry_4
_geom_torsion_publ_flag
Fe1 N20 C33 C34 -2.6(2) . . . . ?
Fe1 N20 C33 C32 175.96(14) . . . . ?
Fe1 N20 C18 O19 176.59(17) . . . . ?
Fe1 N20 C18 C13 -3.32(19) . . . . ?
Fe1 N12 C13 C18 1.8(2) . . . . ?
Fe1 N12 C13 C14 -179.14(13) . . . . ?
Fe1 N12 C17 C21 -2.5(2) . . . . ?
Fe1 N12 C17 C16 178.44(14) . . . . ?
Fe1 N23 C26 C27 168.59(14) . . . . ?
Fe1 N23 C26 C25 -9.5(2) . . . . ?
Fe1 N23 C21 O22 176.9(2) . . . . ?
Fe1 N23 C21 C17 -0.5(2) . . . . ?
N20 C33 C34 C35 175.96(18) . . . . ?
N20 C33 C32 C31 -175.51(18) . . . . ?
N12 C13 C18 O19 -178.71(17) . . . . ?
N12 C13 C18 N20 1.2(2) . . . . ?
N12 C13 C14 C15 1.2(3) . . . . ?
N12 C17 C21 N23 1.9(2) . . . . ?
N12 C17 C21 O22 -175.91(19) . . . . ?
N12 C17 C16 C15 0.2(3) . . . . ?
N29 C24 C25 C26 -0.4(3) . . . . ?
N23 C26 C27 C28 -178.89(18) . . . . ?
N23 C26 C25 C24 179.76(18) . . . . ?
C33 N20 C18 O19 -5.8(3) . . . . ?
C33 N20 C18 C13 174.29(15) . . . . ?
C33 C34 C35 N36 0.6(3) . . . . ?
C33 C32 C31 N36 -1.2(3) . . . . ?
C13 N12 C17 C21 178.41(16) . . . . ?
C13 N12 C17 C16 -0.6(3) . . . . ?
C13 C14 C15 C16 -1.6(3) . . . . ?
C26 N23 C21 O22 -2.0(3) . . . . ?
C26 N23 C21 C17 -179.43(16) . . . . ?
C26 C27 C28 N29 -1.1(3) . . . . ?
C18 N20 C33 C34 -179.94(16) . . . . ?
C18 N20 C33 C32 -1.3(3) . . . . ?
C18 C13 C14 C15 -179.86(17) . . . . ?
C34 C33 C32 C31 3.1(3) . . . . ?
C32 C33 C34 C35 -2.8(3) . . . . ?
C35 N36 C31 C32 -1.2(3) . . . . ?
C17 N12 C13 C18 -179.09(15) . . . . ?
C17 N12 C13 C14 -0.1(3) . . . . ?
C17 C16 C15 C14 0.9(3) . . . . ?
C14 C13 C18 O19 2.3(3) . . . . ?
C14 C13 C18 N20 -177.82(16) . . . . ?
C27 C26 C25 C24 1.5(3) . . . . ?
C28 N29 C24 C25 -1.5(3) . . . . ?
C21 N23 C26 C27 -12.6(3) . . . . ?
C21 N23 C26 C25 169.32(18) . . . . ?
C21 C17 C16 C15 -178.80(18) . . . . ?
C16 C17 C21 N23 -179.05(18) . . . . ?
C16 C17 C21 O22 3.1(3) . . . . ?
C31 N36 C35 C34 1.5(3) . . . . ?
C30 N29 C28 C27 -176.41(18) . . . . ?
C30 N29 C24 C25 177.14(18) . . . . ?
C24 N29 C28 C27 2.2(3) . . . . ?
C25 C26 C27 C28 -0.8(3) . . . . ?
C37 N36 C35 C34 -178.36(18) . . . . ?
C37 N36 C31 C32 178.70(19) . . . . ?
